data_7200645
loop_
_publ_author_name
'Liu, Hsin-Kuan'
'Tsao, Tai-Hsing'
'Zhang, Ya-Ting'
'Lin, Chia-Her'

_publ_section_title
;
 Microwave synthesis and single-crystal-to-single-crystal
 transformation of magnesium coordination polymers exhibiting selective
 gas adsorption and luminescence properties
;
_journal_issue 7
_journal_name_full CrystEngComm
_journal_page_first 1462
_journal_paper_doi 10.1039/b819559e
_journal_volume 11
_journal_year 2009
_chemical_formula_sum 'C40 H25 Mg7.5 O40'
_chemical_formula_weight 1327.93
_chemical_name_systematic
;
?
;
_space_group_IT_number 2
_symmetry_cell_setting triclinic
_symmetry_space_group_name_Hall '-P 1'
_symmetry_space_group_name_H-M 'P -1'
_atom_sites_solution_hydrogens geom
_atom_sites_solution_primary direct
_atom_sites_solution_secondary difmap
_audit_creation_method SHELXL-97
_cell_angle_alpha 75.880(3)
_cell_angle_beta 74.787(3)
_cell_angle_gamma 84.955(4)
_cell_formula_units_Z 2
_cell_length_a 10.3976(11)
_cell_length_b 14.2349(17)
_cell_length_c 17.490(2)
_cell_measurement_reflns_used 7926
_cell_measurement_temperature 295(2)
_cell_measurement_theta_max 28.35
_cell_measurement_theta_min 2.48
_cell_volume 2421.7(5)
_computing_cell_refinement 'Bruker SAINT (Bruker, 2007)'
_computing_data_collection 'Bruker APEX2 (Bruker, 2007)'
_computing_data_reduction 'Bruker SAINT'
_computing_molecular_graphics 'Bruker SHELXTL (Bruker, 2007)'
_computing_publication_material 'Bruker SHELXTL'
_computing_structure_refinement 'SHELXL-97 (Sheldrick, 2008)'
_computing_structure_solution 'SHELXS-97 (Sheldrick, 2008)'
_diffrn_ambient_temperature 295(2)
_diffrn_measured_fraction_theta_full 0.906
_diffrn_measured_fraction_theta_max 0.895
_diffrn_measurement_device_type 'Bruker APEX-II CCD'
_diffrn_measurement_method '\f and \w scans'
_diffrn_radiation_monochromator graphite
_diffrn_radiation_source 'fine-focus sealed tube'
_diffrn_radiation_type MoK\a
_diffrn_radiation_wavelength 0.71073
_diffrn_reflns_av_R_equivalents 0.0914
_diffrn_reflns_av_sigmaI/netI 0.1052
_diffrn_reflns_limit_h_max 10
_diffrn_reflns_limit_h_min -13
_diffrn_reflns_limit_k_max 19
_diffrn_reflns_limit_k_min -18
_diffrn_reflns_limit_l_max 23
_diffrn_reflns_limit_l_min -23
_diffrn_reflns_number 38189
_diffrn_reflns_theta_full 28.00
_diffrn_reflns_theta_max 28.47
_diffrn_reflns_theta_min 1.24
_exptl_absorpt_coefficient_mu 0.249
_exptl_absorpt_correction_T_max 0.9755
_exptl_absorpt_correction_T_min 0.9291
_exptl_absorpt_correction_type multi-scan
_exptl_absorpt_process_details 'SADABS (Bruker, 2007)'
_exptl_crystal_colour colourless
_exptl_crystal_density_diffrn 1.821
_exptl_crystal_density_method 'not measured'
_exptl_crystal_description columnar
_exptl_crystal_F_000 1350
_exptl_crystal_size_max 0.30
_exptl_crystal_size_mid 0.15
_exptl_crystal_size_min 0.10
_refine_diff_density_max 2.275
_refine_diff_density_min -1.207
_refine_diff_density_rms 0.204
_refine_ls_extinction_method none
_refine_ls_goodness_of_fit_ref 1.083
_refine_ls_hydrogen_treatment constr
_refine_ls_matrix_type full
_refine_ls_number_parameters 790
_refine_ls_number_reflns 10954
_refine_ls_number_restraints 0
_refine_ls_restrained_S_all 1.083
_refine_ls_R_factor_all 0.2205
_refine_ls_R_factor_gt 0.1443
_refine_ls_shift/su_max 0.000
_refine_ls_shift/su_mean 0.000
_refine_ls_structure_factor_coef Fsqd
_refine_ls_weighting_details 'calc w=1/[\s^2^(Fo^2^)+(0.1375P)^2^+51.5423P] where P=(Fo^2^+2Fc^2^)/3'
_refine_ls_weighting_scheme calc
_refine_ls_wR_factor_gt 0.3676
_refine_ls_wR_factor_ref 0.4162
_reflns_number_gt 6008
_reflns_number_total 10954
_reflns_threshold_expression >2sigma(I)
_cod_data_source_file b819559e.txt
_cod_data_source_block 1a_0m
_cod_original_sg_symbol_H-M P-1
_cod_original_formula_sum 'C40 H25 Mg7.50 O40'
_cod_database_code 7200645

loop_
_symmetry_equiv_pos_as_xyz
'x, y, z'
'-x, -y, -z'

loop_
_atom_site_label
_atom_site_type_symbol
_atom_site_fract_x
_atom_site_fract_y
_atom_site_fract_z
_atom_site_U_iso_or_equiv
_atom_site_adp_type
_atom_site_occupancy
_atom_site_symmetry_multiplicity
_atom_site_calc_flag
_atom_site_refinement_flags
_atom_site_disorder_assembly
_atom_site_disorder_group
Mg1 Mg 0.5000 0.0000 0.0000 0.0229(11) Uani 1 2 d S . .
Mg2 Mg -0.3153(4) 0.6583(3) -0.48597(19) 0.0231(7) Uani 1 1 d . . .
Mg3 Mg 0.7186(3) 0.1373(2) 0.01847(17) 0.0201(7) Uani 1 1 d . . .
Mg4 Mg 0.2108(3) 0.1725(2) 0.01288(17) 0.0203(7) Uani 1 1 d . . .
Mg5 Mg -0.2913(3) 0.1653(2) -0.48905(17) 0.0181(7) Uani 1 1 d . . .
Mg6 Mg -0.1954(4) 0.3824(3) -0.5170(2) 0.0270(8) Uani 1 1 d . . .
Mg7 Mg -0.2117(3) 0.8735(3) -0.52235(18) 0.0230(8) Uani 1 1 d . . .
Mg8 Mg -0.2010(7) 0.3802(4) -0.0085(3) 0.076(2) Uani 1 1 d . . .
O1 O 0.5198(7) 0.1065(5) 0.0577(4) 0.0195(14) Uani 1 1 d . . .
O2 O 0.2849(8) -0.0234(5) 0.0420(4) 0.0324(19) Uani 1 1 d . . .
O3 O 0.5141(9) -0.0931(5) 0.1089(4) 0.0336(19) Uani 1 1 d . . .
O4 O -0.3958(7) 0.7990(5) -0.4701(4) 0.0266(16) Uani 1 1 d . . .
O5 O -0.1738(7) 0.7492(6) -0.5689(4) 0.0292(17) Uani 1 1 d . . .
O6 O -0.2799(8) 0.4944(5) -0.4588(4) 0.0265(16) Uani 1 1 d . . .
O7 O -0.2152(9) 0.6525(5) -0.3980(5) 0.0342(19) Uani 1 1 d . . .
O8 O -0.4099(7) 0.6557(6) -0.5732(4) 0.0307(18) Uani 1 1 d . . .
O9 O -0.4460(9) 0.5697(6) -0.3874(5) 0.0360(19) Uani 1 1 d . . .
O10 O 0.6788(8) 0.2300(6) -0.0804(4) 0.0298(17) Uani 1 1 d . . .
O11 O 0.6979(7) 0.2561(5) 0.0651(4) 0.0265(17) Uani 1 1 d . . .
O12 O 0.9195(9) 0.1360(9) -0.0170(4) 0.062(3) Uani 1 1 d . . .
O13 O 0.3157(8) 0.1687(6) 0.0993(4) 0.0337(19) Uani 1 1 d . . .
O14 O 0.1308(7) 0.1472(6) -0.0763(4) 0.0251(16) Uani 1 1 d . . .
O15 O 0.3724(8) 0.2223(6) -0.0740(4) 0.0319(18) Uani 1 1 d . . .
O16 O 0.1037(8) 0.2916(5) 0.0243(4) 0.0289(17) Uani 1 1 d . . .
O17 O 0.1124(10) 0.0611(6) 0.1000(4) 0.042(2) Uani 1 1 d . . .
O18 O -0.1480(9) 0.2652(6) -0.5722(4) 0.037(2) Uani 1 1 d . . .
O19 O -0.3783(7) 0.3013(5) -0.4701(4) 0.0199(14) Uani 1 1 d . . .
O20 O -0.1883(7) 0.1540(5) -0.4027(4) 0.0225(15) Uani 1 1 d . . .
O21 O -0.3897(7) 0.1663(6) -0.5739(4) 0.0300(17) Uani 1 1 d . . .
O22 O -0.4283(8) 0.0744(5) -0.3919(4) 0.0289(17) Uani 1 1 d . . .
O23 O -0.2893(10) -0.0160(6) -0.4627(4) 0.046(2) Uani 1 1 d . . .
O24 O -0.1306(8) 0.3053(5) -0.4185(4) 0.0305(17) Uani 1 1 d . . .
O25 O -0.1242(9) 0.1311(6) -0.6027(7) 0.053(3) Uani 1 1 d . . .
O26 O -0.1280(8) 0.6237(5) -0.6241(5) 0.0330(18) Uani 1 1 d . . .
O27 O -0.1442(8) 0.8014(6) -0.4271(4) 0.0309(17) Uani 1 1 d . . .
O28 O -0.0892(8) 0.3657(6) 0.0725(4) 0.0357(19) Uani 1 1 d . . .
O29 O -0.1978(9) 0.5206(6) -0.0387(5) 0.0364(19) Uani 1 1 d . . .
O30 O 0.6214(8) 0.3827(6) 0.1125(5) 0.0351(19) Uani 1 1 d . . .
O31 O 0.669(2) 0.3843(8) -0.0903(8) 0.131(8) Uani 1 1 d . . .
O32 O -0.3820(10) 0.5852(7) -0.0688(7) 0.063(3) Uani 1 1 d . . .
H32A H -0.4099 0.5332 -0.0689 0.094 Uiso 1 1 calc R . .
C1 C 0.4286(9) 0.1452(6) 0.1072(5) 0.0159(18) Uani 1 1 d . . .
C2 C 0.4591(10) 0.1565(7) 0.1841(5) 0.0168(18) Uani 1 1 d . . .
C3 C 0.1765(11) -0.0161(7) 0.0977(5) 0.024(2) Uani 1 1 d . . .
C4 C -0.4783(9) 0.8302(7) -0.3377(5) 0.0171(19) Uani 1 1 d . . .
C5 C 0.5028(10) 0.2507(7) -0.2676(5) 0.021(2) Uani 1 1 d . . .
H5A H 0.4553 0.2003 -0.2714 0.025 Uiso 1 1 calc R . .
C6 C 0.6178(10) 0.2968(7) 0.1188(5) 0.020(2) Uani 1 1 d . . .
C7 C 0.0131(10) 0.1460(9) -0.0793(5) 0.027(2) Uani 1 1 d . . .
C8 C -0.4975(10) 0.8210(7) -0.4175(5) 0.020(2) Uani 1 1 d . . .
C9 C -0.2094(11) 0.6526(8) -0.2315(6) 0.027(2) Uani 1 1 d . . .
H9A H -0.2882 0.6272 -0.2324 0.032 Uiso 1 1 calc R . .
C10 C 0.1181(10) -0.1016(7) 0.1654(5) 0.020(2) Uani 1 1 d . . .
C11 C -0.4780(9) 0.3232(6) -0.4165(5) 0.0156(18) Uani 1 1 d . . .
C12 C -0.0167(10) 0.1528(7) -0.1588(5) 0.0185(19) Uani 1 1 d . . .
C13 C 0.4058(11) 0.0866(7) 0.2542(5) 0.022(2) Uani 1 1 d . . .
H13A H 0.3612 0.0352 0.2496 0.027 Uiso 1 1 calc R . .
C14 C 0.0562(10) 0.2144(8) -0.2278(5) 0.022(2) Uani 1 1 d . . .
H14A H 0.1289 0.2457 -0.2246 0.027 Uiso 1 1 calc R . .
C15 C -0.1407(10) 0.2167(8) -0.3824(6) 0.024(2) Uani 1 1 d . . .
C16 C 0.4614(11) 0.1801(8) -0.1192(5) 0.026(2) Uani 1 1 d . . .
C17 C -0.3746(11) -0.0068(7) -0.3988(5) 0.024(2) Uani 1 1 d . . .
C18 C -0.1754(10) 0.6415(8) -0.1570(5) 0.023(2) Uani 1 1 d . . .
C19 C -0.1259(10) 0.7015(7) -0.3042(5) 0.022(2) Uani 1 1 d . . .
C20 C 0.0209(10) 0.3267(7) 0.0799(5) 0.021(2) Uani 1 1 d . . .
C21 C 0.5342(10) 0.2313(7) 0.1904(5) 0.019(2) Uani 1 1 d . . .
C22 C 0.6064(11) 0.3249(8) -0.1897(6) 0.027(2) Uani 1 1 d . . .
C23 C -0.0926(11) 0.2142(8) -0.6179(6) 0.027(2) Uani 1 1 d . . .
C24 C -0.0895(11) 0.1872(8) -0.3046(5) 0.025(2) Uani 1 1 d . . .
C25 C -0.2596(11) 0.5801(8) -0.0822(6) 0.028(2) Uani 1 1 d . . .
C26 C -0.1647(10) 0.7190(7) -0.3820(5) 0.021(2) Uani 1 1 d . . .
C27 C -0.4170(10) 0.9088(7) -0.3307(5) 0.0180(19) Uani 1 1 d . . .
C28 C 0.0222(9) 0.2300(7) -0.3009(5) 0.0165(18) Uani 1 1 d . . .
C29 C -0.5372(10) 0.7614(7) -0.2665(5) 0.022(2) Uani 1 1 d . . .
H29A H -0.5797 0.7092 -0.2715 0.026 Uiso 1 1 calc R . .
C30 C 0.1574(12) -0.1199(8) 0.2374(6) 0.031(3) Uani 1 1 d . . .
H30A H 0.2287 -0.0874 0.2409 0.037 Uiso 1 1 calc R . .
C31 C 0.0250(11) 0.7289(8) -0.2291(6) 0.027(2) Uani 1 1 d . . .
H31A H 0.1036 0.7544 -0.2279 0.033 Uiso 1 1 calc R . .
C32 C -0.0073(10) 0.7396(7) -0.3026(5) 0.022(2) Uani 1 1 d . . .
C33 C 0.5306(10) 0.2514(7) -0.1958(5) 0.020(2) Uani 1 1 d . . .
C34 C -0.1120(9) 0.7091(7) -0.6259(5) 0.0160(18) Uani 1 1 d . . .
C35 C 0.5462(9) 0.3264(7) -0.3353(5) 0.0178(19) Uani 1 1 d . . .
C36 C 0.6336(12) 0.4049(8) -0.2534(6) 0.031(3) Uani 1 1 d . . .
H36A H 0.6716 0.4588 -0.2478 0.037 Uiso 1 1 calc R . .
C37 C -0.0580(10) 0.6810(8) -0.1577(5) 0.021(2) Uani 1 1 d . . .
C38 C 0.6036(11) 0.4044(8) -0.3267(6) 0.029(2) Uani 1 1 d . . .
C39 C 0.6544(13) 0.3142(8) -0.1156(6) 0.034(3) Uani 1 1 d . . .
C40 C -0.3749(11) 0.4955(8) -0.3941(6) 0.027(2) Uani 1 1 d . . .
O1W O 0.7506(13) 0.0369(8) 0.1214(5) 0.072(4) Uani 1 1 d . . .
H1WA H 0.6711 0.0186 0.1435 0.108 Uiso 1 1 d R . .
H1WB H 0.7866 -0.0153 0.1080 0.108 Uiso 1 1 d R . .
O2W O -0.0266(9) 0.4564(6) -0.5692(5) 0.042(2) Uani 1 1 d . . .
H2WB H 0.0230 0.4294 -0.6052 0.063 Uiso 1 1 d R . .
H2WA H 0.0153 0.4561 -0.5334 0.063 Uiso 1 1 d R . .
O3W O -0.2767(9) 0.4589(6) -0.6132(5) 0.039(2) Uani 1 1 d . . .
H3WA H -0.2046 0.4865 -0.6415 0.058 Uiso 1 1 d R . .
H3WB H -0.3143 0.5094 -0.5986 0.058 Uiso 1 1 d R . .
O4W O -0.0445(9) 0.9478(7) -0.5769(6) 0.053(3) Uani 1 1 d . . .
H4WA H -0.0576 0.9930 -0.6162 0.080 Uiso 1 1 d R . .
H4WB H 0.0180 0.9099 -0.5944 0.080 Uiso 1 1 d R . .
O5W O -0.2915(10) 0.9498(7) -0.6176(5) 0.054(3) Uani 1 1 d . . .
H5WA H -0.2667 0.9066 -0.6449 0.081 Uiso 1 1 d R . .
H5WB H -0.3738 0.9371 -0.6067 0.081 Uiso 1 1 d R . .
O6W O -0.0401(18) 0.3602(10) -0.0932(7) 0.106(6) Uani 1 1 d . . .
H6WA H -0.0161 0.4186 -0.1124 0.159 Uiso 1 1 d R . .
H6WB H 0.0229 0.3369 -0.0712 0.159 Uiso 1 1 d R . .
O7W O 0.4743(7) 0.4884(5) -0.0593(4) 0.0278(16) Uani 1 1 d . . .
H7WA H 0.5071 0.4373 -0.0337 0.042 Uiso 1 1 d R . .
H7WB H 0.4124 0.5060 -0.0216 0.042 Uiso 1 1 d R . .
O8W O 0.355(2) 0.4239(19) -0.1105(15) 0.199(13) Uani 1 1 d . . .
H8WA H 0.2852 0.3949 -0.0817 0.299 Uiso 1 1 d R . .
H8WB H 0.4328 0.4146 -0.1068 0.299 Uiso 1 1 d R . .

loop_
_atom_site_aniso_label
_atom_site_aniso_U_11
_atom_site_aniso_U_22
_atom_site_aniso_U_33
_atom_site_aniso_U_23
_atom_site_aniso_U_13
_atom_site_aniso_U_12
Mg1 0.028(3) 0.027(2) 0.0110(19) -0.0026(17) -0.0007(18) -0.004(2)
Mg2 0.0225(19) 0.0326(18) 0.0179(15) -0.0047(13) -0.0114(13) -0.0034(14)
Mg3 0.0187(17) 0.0317(18) 0.0090(13) -0.0039(12) -0.0012(12) -0.0043(13)
Mg4 0.0185(18) 0.0341(18) 0.0067(12) -0.0028(12) -0.0014(12) -0.0033(14)
Mg5 0.0146(17) 0.0305(17) 0.0077(12) -0.0010(11) -0.0018(11) -0.0056(13)
Mg6 0.023(2) 0.0328(19) 0.0251(17) -0.0033(14) -0.0078(14) -0.0043(15)
Mg7 0.0150(17) 0.0352(19) 0.0126(14) -0.0014(12) 0.0032(12) 0.0001(14)
Mg8 0.095(5) 0.072(4) 0.070(3) 0.040(3) -0.072(3) -0.053(3)
O1 0.022(4) 0.027(3) 0.013(3) -0.013(2) -0.001(3) -0.005(3)
O2 0.047(5) 0.032(4) 0.012(3) -0.006(3) 0.005(3) -0.009(4)
O3 0.051(6) 0.030(4) 0.020(3) 0.002(3) -0.010(3) -0.014(4)
O4 0.020(4) 0.041(4) 0.015(3) -0.006(3) 0.003(3) 0.000(3)
O5 0.017(4) 0.054(5) 0.014(3) -0.012(3) 0.004(3) 0.001(3)
O6 0.030(4) 0.031(4) 0.015(3) -0.002(3) -0.001(3) 0.000(3)
O7 0.048(6) 0.031(4) 0.033(4) -0.006(3) -0.030(4) 0.002(4)
O8 0.018(4) 0.058(5) 0.020(3) -0.016(3) -0.006(3) 0.001(3)
O9 0.035(5) 0.038(4) 0.029(4) -0.006(3) 0.001(3) -0.008(4)
O10 0.034(5) 0.041(4) 0.016(3) -0.005(3) -0.014(3) 0.009(3)
O11 0.027(4) 0.040(4) 0.010(3) -0.007(3) 0.006(3) -0.015(3)
O12 0.021(5) 0.155(11) 0.011(3) -0.024(5) 0.001(3) -0.006(6)
O13 0.032(5) 0.058(5) 0.013(3) -0.016(3) -0.005(3) 0.006(4)
O14 0.017(4) 0.052(5) 0.011(3) -0.008(3) -0.008(3) -0.006(3)
O15 0.023(4) 0.049(5) 0.019(3) 0.001(3) -0.004(3) -0.001(3)
O16 0.037(5) 0.036(4) 0.013(3) -0.012(3) -0.001(3) 0.004(3)
O17 0.058(6) 0.039(5) 0.021(4) 0.003(3) 0.000(4) -0.016(4)
O18 0.039(5) 0.060(5) 0.010(3) -0.009(3) 0.000(3) -0.010(4)
O19 0.014(3) 0.030(4) 0.012(3) -0.004(2) 0.002(2) 0.000(3)
O20 0.030(4) 0.031(4) 0.009(3) -0.003(2) -0.009(3) -0.002(3)
O21 0.013(4) 0.065(5) 0.018(3) -0.016(3) -0.008(3) -0.001(3)
O22 0.035(5) 0.034(4) 0.020(3) -0.004(3) -0.010(3) -0.006(3)
O23 0.057(6) 0.040(5) 0.017(4) 0.009(3) 0.017(4) 0.002(4)
O24 0.032(5) 0.034(4) 0.028(4) -0.005(3) -0.014(3) -0.002(3)
O25 0.035(5) 0.028(5) 0.083(7) -0.001(4) -0.001(5) -0.005(4)
O26 0.025(4) 0.028(4) 0.037(4) 0.005(3) 0.000(3) -0.012(3)
O27 0.027(4) 0.045(5) 0.024(4) -0.003(3) -0.017(3) 0.006(3)
O28 0.024(4) 0.063(5) 0.021(3) -0.011(3) -0.008(3) 0.001(4)
O29 0.033(5) 0.042(5) 0.033(4) -0.003(3) -0.011(4) -0.007(4)
O30 0.027(5) 0.033(4) 0.045(5) -0.006(3) -0.010(4) -0.005(3)
O31 0.31(2) 0.050(7) 0.086(9) 0.023(6) -0.144(13) -0.070(10)
O32 0.032(6) 0.045(5) 0.089(8) 0.010(5) 0.005(5) -0.010(4)
C1 0.017(5) 0.023(4) 0.006(3) -0.003(3) -0.001(3) -0.004(4)
C2 0.019(5) 0.023(4) 0.012(4) -0.008(3) -0.006(3) -0.002(4)
C3 0.033(6) 0.032(5) 0.006(4) -0.007(3) -0.002(4) -0.004(4)
C4 0.008(4) 0.034(5) 0.009(4) -0.007(3) 0.001(3) -0.006(4)
C5 0.020(5) 0.033(5) 0.010(4) -0.004(4) -0.002(3) -0.008(4)
C6 0.020(5) 0.029(5) 0.015(4) -0.008(4) -0.006(4) -0.003(4)
C7 0.015(5) 0.055(7) 0.010(4) -0.001(4) -0.002(4) -0.010(5)
C8 0.016(5) 0.028(5) 0.012(4) 0.000(3) 0.000(3) -0.005(4)
C9 0.021(6) 0.046(6) 0.017(4) -0.009(4) -0.009(4) -0.001(5)
C10 0.015(5) 0.030(5) 0.012(4) 0.000(3) -0.001(3) -0.010(4)
C11 0.011(5) 0.023(4) 0.013(4) -0.003(3) -0.004(3) -0.004(3)
C12 0.021(5) 0.030(5) 0.004(3) -0.002(3) -0.003(3) -0.006(4)
C13 0.036(6) 0.025(5) 0.008(4) -0.004(3) -0.007(4) -0.010(4)
C14 0.011(5) 0.044(6) 0.009(4) 0.002(4) -0.001(3) -0.012(4)
C15 0.009(5) 0.041(6) 0.017(4) -0.001(4) 0.004(4) -0.005(4)
C16 0.033(6) 0.039(6) 0.007(4) -0.001(4) -0.008(4) -0.013(5)
C17 0.026(6) 0.031(5) 0.012(4) -0.003(4) -0.002(4) -0.007(4)
C18 0.017(5) 0.044(6) 0.011(4) -0.008(4) -0.006(4) -0.002(4)
C19 0.022(5) 0.031(5) 0.014(4) -0.006(4) -0.007(4) -0.004(4)
C20 0.013(5) 0.037(5) 0.014(4) -0.006(4) -0.004(3) -0.006(4)
C21 0.026(5) 0.024(5) 0.006(3) -0.004(3) 0.002(3) -0.007(4)
C22 0.032(6) 0.030(5) 0.018(4) 0.000(4) -0.007(4) -0.017(5)
C23 0.017(5) 0.033(6) 0.031(5) -0.002(4) -0.012(4) 0.002(4)
C24 0.026(6) 0.036(6) 0.014(4) 0.002(4) -0.007(4) -0.015(4)
C25 0.024(6) 0.039(6) 0.023(5) -0.011(4) -0.003(4) -0.003(5)
C26 0.021(5) 0.031(5) 0.016(4) -0.009(4) -0.007(4) -0.001(4)
C27 0.019(5) 0.025(5) 0.008(4) -0.003(3) 0.000(3) -0.006(4)
C28 0.013(5) 0.029(5) 0.006(3) 0.001(3) -0.002(3) -0.003(4)
C29 0.018(5) 0.036(5) 0.011(4) -0.003(4) -0.003(3) -0.011(4)
C30 0.030(6) 0.045(6) 0.017(4) 0.000(4) -0.006(4) -0.022(5)
C31 0.019(5) 0.048(6) 0.020(4) -0.016(4) -0.004(4) -0.008(5)
C32 0.021(5) 0.032(5) 0.017(4) -0.009(4) -0.008(4) -0.004(4)
C33 0.021(5) 0.027(5) 0.012(4) -0.003(3) -0.003(3) -0.007(4)
C34 0.011(4) 0.026(5) 0.009(4) 0.001(3) -0.003(3) 0.002(3)
C35 0.012(5) 0.028(5) 0.014(4) 0.002(3) -0.009(3) -0.005(4)
C36 0.033(7) 0.033(6) 0.026(5) 0.004(4) -0.011(4) -0.016(5)
C37 0.010(5) 0.041(6) 0.016(4) -0.006(4) -0.009(3) 0.000(4)
C38 0.025(6) 0.042(6) 0.021(5) -0.003(4) -0.006(4) -0.010(5)
C39 0.047(8) 0.034(6) 0.021(5) 0.006(4) -0.016(5) -0.016(5)
C40 0.025(6) 0.036(6) 0.022(5) -0.006(4) -0.007(4) -0.007(5)
O1W 0.115(11) 0.071(7) 0.017(4) -0.007(4) -0.014(5) 0.051(7)
O2W 0.027(5) 0.049(5) 0.041(5) 0.004(4) -0.003(4) -0.006(4)
O3W 0.049(6) 0.038(4) 0.030(4) -0.001(3) -0.014(4) -0.009(4)
O4W 0.026(5) 0.066(6) 0.060(6) -0.019(5) 0.009(4) -0.009(4)
O5W 0.043(6) 0.077(7) 0.022(4) 0.013(4) 0.001(4) 0.010(5)
O6W 0.174(17) 0.109(11) 0.045(7) -0.036(7) -0.052(8) 0.065(10)
O7W 0.022(4) 0.035(4) 0.022(3) -0.004(3) -0.001(3) 0.001(3)
O8W 0.15(2) 0.25(3) 0.26(3) -0.19(2) -0.018(19) -0.053(19)

loop_
_atom_type_symbol
_atom_type_description
_atom_type_scat_dispersion_real
_atom_type_scat_dispersion_imag
_atom_type_scat_source
C C 0.0033 0.0016 'International Tables Vol C Tables 4.2.6.8 and 6.1.1.4'
H H 0.0000 0.0000 'International Tables Vol C Tables 4.2.6.8 and 6.1.1.4'
O O 0.0106 0.0060 'International Tables Vol C Tables 4.2.6.8 and 6.1.1.4'
Mg Mg 0.0486 0.0363 'International Tables Vol C Tables 4.2.6.8 and 6.1.1.4'

loop_
_geom_angle_atom_site_label_1
_geom_angle_atom_site_label_2
_geom_angle_atom_site_label_3
_geom_angle
_geom_angle_site_symmetry_1
_geom_angle_site_symmetry_3
_geom_angle_publ_flag
O1 Mg1 O1 180.0 2_655 . ?
O1 Mg1 O3 83.8(3) 2_655 2_655 ?
O1 Mg1 O3 96.2(3) . 2_655 ?
O1 Mg1 O3 96.2(3) 2_655 . ?
O1 Mg1 O3 83.8(3) . . ?
O3 Mg1 O3 179.999(1) 2_655 . ?
O1 Mg1 O2 78.6(3) 2_655 . ?
O1 Mg1 O2 101.4(3) . . ?
O3 Mg1 O2 93.6(3) 2_655 . ?
O3 Mg1 O2 86.4(3) . . ?
O1 Mg1 O2 101.4(3) 2_655 2_655 ?
O1 Mg1 O2 78.6(3) . 2_655 ?
O3 Mg1 O2 86.4(3) 2_655 2_655 ?
O3 Mg1 O2 93.6(3) . 2_655 ?
O2 Mg1 O2 180.0 . 2_655 ?
O1 Mg1 Mg3 37.69(19) 2_655 2_655 ?
O1 Mg1 Mg3 142.31(19) . 2_655 ?
O3 Mg1 Mg3 89.4(2) 2_655 2_655 ?
O3 Mg1 Mg3 90.6(2) . 2_655 ?
O2 Mg1 Mg3 40.99(19) . 2_655 ?
O2 Mg1 Mg3 139.01(19) 2_655 2_655 ?
O1 Mg1 Mg3 142.31(19) 2_655 . ?
O1 Mg1 Mg3 37.69(19) . . ?
O3 Mg1 Mg3 90.6(2) 2_655 . ?
O3 Mg1 Mg3 89.4(2) . . ?
O2 Mg1 Mg3 139.01(19) . . ?
O2 Mg1 Mg3 40.99(19) 2_655 . ?
Mg3 Mg1 Mg3 180.0 2_655 . ?
O8 Mg2 O7 176.5(4) . . ?
O8 Mg2 O5 91.1(3) . . ?
O7 Mg2 O5 89.8(3) . . ?
O8 Mg2 O9 97.8(3) . . ?
O7 Mg2 O9 81.4(4) . . ?
O5 Mg2 O9 171.0(4) . . ?
O8 Mg2 O4 94.3(3) . . ?
O7 Mg2 O4 89.2(3) . . ?
O5 Mg2 O4 77.9(3) . . ?
O9 Mg2 O4 99.9(3) . . ?
O8 Mg2 O6 92.6(3) . . ?
O7 Mg2 O6 84.1(3) . . ?
O5 Mg2 O6 120.8(3) . . ?
O9 Mg2 O6 60.4(3) . . ?
O4 Mg2 O6 159.9(3) . . ?
O8 Mg2 C40 99.9(4) . . ?
O7 Mg2 C40 77.7(3) . . ?
O5 Mg2 C40 149.3(4) . . ?
O9 Mg2 C40 29.9(3) . . ?
O4 Mg2 C40 129.0(3) . . ?
O6 Mg2 C40 31.0(3) . . ?
O8 Mg2 C34 78.7(3) . . ?
O7 Mg2 C34 100.8(3) . . ?
O5 Mg2 C34 25.4(3) . . ?
O9 Mg2 C34 159.0(3) . . ?
O4 Mg2 C34 101.0(3) . . ?
O6 Mg2 C34 98.9(3) . . ?
C40 Mg2 C34 129.8(3) . . ?
O8 Mg2 Mg7 106.7(3) . . ?
O7 Mg2 Mg7 76.0(2) . . ?
O5 Mg2 Mg7 39.9(2) . . ?
O9 Mg2 Mg7 134.5(3) . . ?
O4 Mg2 Mg7 41.8(2) . . ?
O6 Mg2 Mg7 151.1(3) . . ?
C40 Mg2 Mg7 152.0(3) . . ?
C34 Mg2 Mg7 65.3(2) . . ?
O12 Mg3 O10 99.2(4) . . ?
O12 Mg3 O11 96.4(4) . . ?
O10 Mg3 O11 84.6(3) . . ?
O12 Mg3 O1 167.5(5) . . ?
O10 Mg3 O1 88.1(3) . . ?
O11 Mg3 O1 94.4(3) . . ?
O12 Mg3 O1W 83.4(5) . . ?
O10 Mg3 O1W 176.8(5) . . ?
O11 Mg3 O1W 97.0(4) . . ?
O1 Mg3 O1W 89.0(4) . . ?
O12 Mg3 O2 90.2(4) . 2_655 ?
O10 Mg3 O2 86.9(3) . 2_655 ?
O11 Mg3 O2 170.0(4) . 2_655 ?
O1 Mg3 O2 80.0(3) . 2_655 ?
O1W Mg3 O2 91.2(4) . 2_655 ?
O12 Mg3 Mg1 131.9(4) . . ?
O10 Mg3 Mg1 85.5(3) . . ?
O11 Mg3 Mg1 131.7(3) . . ?
O1 Mg3 Mg1 38.03(17) . . ?
O1W Mg3 Mg1 91.4(4) . . ?
O2 Mg3 Mg1 42.0(2) 2_655 . ?
O12 Mg3 Mg8 76.2(4) . 1_655 ?
O10 Mg3 Mg8 64.4(2) . 1_655 ?
O11 Mg3 Mg8 31.9(2) . 1_655 ?
O1 Mg3 Mg8 116.3(3) . 1_655 ?
O1W Mg3 Mg8 118.3(4) . 1_655 ?
O2 Mg3 Mg8 145.1(2) 2_655 1_655 ?
Mg1 Mg3 Mg8 143.37(15) . 1_655 ?
O12 Mg3 H1WA 103.8 . . ?
O10 Mg3 H1WA 156.5 . . ?
O11 Mg3 H1WA 98.0 . . ?
O1 Mg3 H1WA 68.4 . . ?
O1W Mg3 H1WA 20.6 . . ?
O2 Mg3 H1WA 87.7 2_655 . ?
Mg1 Mg3 H1WA 75.2 . . ?
Mg8 Mg3 H1WA 126.5 1_655 . ?
O16 Mg4 O15 102.6(3) . . ?
O16 Mg4 O17 107.2(4) . . ?
O15 Mg4 O17 149.9(4) . . ?
O16 Mg4 O14 94.7(3) . . ?
O15 Mg4 O14 88.4(3) . . ?
O17 Mg4 O14 93.4(3) . . ?
O16 Mg4 O13 98.4(3) . . ?
O15 Mg4 O13 89.0(3) . . ?
O17 Mg4 O13 82.5(4) . . ?
O14 Mg4 O13 166.8(4) . . ?
O16 Mg4 C3 132.2(3) . . ?
O15 Mg4 C3 125.0(4) . . ?
O17 Mg4 C3 25.1(3) . . ?
O14 Mg4 C3 91.3(3) . . ?
O13 Mg4 C3 79.6(3) . . ?
O21 Mg5 O20 175.9(4) . . ?
O21 Mg5 O19 92.0(3) . . ?
O20 Mg5 O19 92.0(3) . . ?
O21 Mg5 O22 95.3(3) . . ?
O20 Mg5 O22 83.2(3) . . ?
O19 Mg5 O22 97.8(3) . . ?
O21 Mg5 O18 92.4(3) . . ?
O20 Mg5 O18 89.4(3) . . ?
O19 Mg5 O18 77.7(3) . . ?
O22 Mg5 O18 171.2(3) . . ?
O21 Mg5 O25 75.1(4) . . ?
O20 Mg5 O25 103.1(4) . . ?
O19 Mg5 O25 128.9(3) . . ?
O22 Mg5 O25 132.0(3) . . ?
O18 Mg5 O25 54.3(3) . . ?
O21 Mg5 O23 86.6(4) . . ?
O20 Mg5 O23 89.4(3) . . ?
O19 Mg5 O23 153.0(3) . . ?
O22 Mg5 O23 55.6(3) . . ?
O18 Mg5 O23 129.2(3) . . ?
O25 Mg5 O23 76.7(3) . . ?
O21 Mg5 C23 82.1(3) . . ?
O20 Mg5 C23 97.9(3) . . ?
O19 Mg5 C23 103.1(3) . . ?
O22 Mg5 C23 159.0(4) . . ?
O18 Mg5 C23 27.1(3) . . ?
O25 Mg5 C23 27.3(3) . . ?
O23 Mg5 C23 103.4(3) . . ?
O21 Mg5 C17 95.1(3) . . ?
O20 Mg5 C17 81.8(3) . . ?
O19 Mg5 C17 125.8(3) . . ?
O22 Mg5 C17 28.0(3) . . ?
O18 Mg5 C17 154.9(4) . . ?
O25 Mg5 C17 104.8(3) . . ?
O23 Mg5 C17 28.1(3) . . ?
C23 Mg5 C17 131.1(3) . . ?
O21 Mg5 Mg6 107.2(3) . . ?
O20 Mg5 Mg6 76.5(2) . . ?
O19 Mg5 Mg6 42.20(19) . . ?
O22 Mg5 Mg6 133.0(2) . . ?
O18 Mg5 Mg6 39.9(2) . . ?
O25 Mg5 Mg6 94.1(2) . . ?
O23 Mg5 Mg6 161.1(3) . . ?
C23 Mg5 Mg6 67.0(3) . . ?
C17 Mg5 Mg6 154.0(2) . . ?
O2W Mg6 O24 94.7(4) . . ?
O2W Mg6 O18 99.1(4) . . ?
O24 Mg6 O18 90.5(3) . . ?
O2W Mg6 O3W 89.4(4) . . ?
O24 Mg6 O3W 175.7(4) . . ?
O18 Mg6 O3W 90.2(4) . . ?
O2W Mg6 O6 90.6(4) . . ?
O24 Mg6 O6 93.1(3) . . ?
O18 Mg6 O6 169.4(4) . . ?
O3W Mg6 O6 85.6(3) . . ?
O2W Mg6 O19 175.5(4) . . ?
O24 Mg6 O19 88.8(3) . . ?
O18 Mg6 O19 77.9(3) . . ?
O3W Mg6 O19 87.2(3) . . ?
O6 Mg6 O19 92.2(3) . . ?
O2W Mg6 Mg5 137.2(3) . . ?
O24 Mg6 Mg5 75.2(2) . . ?
O18 Mg6 Mg5 41.1(2) . . ?
O3W Mg6 Mg5 102.6(3) . . ?
O6 Mg6 Mg5 130.7(2) . . ?
O19 Mg6 Mg5 41.09(19) . . ?
O2W Mg6 H3WA 68.4 . . ?
O24 Mg6 H3WA 163.0 . . ?
O18 Mg6 H3WA 90.7 . . ?
O3W Mg6 H3WA 21.3 . . ?
O6 Mg6 H3WA 88.8 . . ?
O19 Mg6 H3WA 108.1 . . ?
Mg5 Mg6 H3WA 115.9 . . ?
O27 Mg7 O4W 94.2(4) . . ?
O27 Mg7 O23 90.7(4) . 1_565 ?
O4W Mg7 O23 89.8(4) . 1_565 ?
O27 Mg7 O5 88.7(3) . . ?
O4W Mg7 O5 102.6(4) . . ?
O23 Mg7 O5 167.6(4) 1_565 . ?
O27 Mg7 O5W 177.0(4) . . ?
O4W Mg7 O5W 87.9(4) . . ?
O23 Mg7 O5W 87.2(4) 1_565 . ?
O5 Mg7 O5W 92.9(4) . . ?
O27 Mg7 O4 89.4(3) . . ?
O4W Mg7 O4 176.4(4) . . ?
O23 Mg7 O4 90.0(3) 1_565 . ?
O5 Mg7 O4 77.6(3) . . ?
O5W Mg7 O4 88.5(4) . . ?
O27 Mg7 Mg2 75.5(3) . . ?
O4W Mg7 Mg2 139.3(3) . . ?
O23 Mg7 Mg2 128.9(3) 1_565 . ?
O5 Mg7 Mg2 39.3(2) . . ?
O5W Mg7 Mg2 104.2(3) . . ?
O4 Mg7 Mg2 42.1(2) . . ?
O27 Mg7 H5WA 160.1 . . ?
O4W Mg7 H5WA 89.1 . . ?
O23 Mg7 H5WA 108.9 1_565 . ?
O5 Mg7 H5WA 71.4 . . ?
O5W Mg7 H5WA 21.8 . . ?
O4 Mg7 H5WA 87.5 . . ?
Mg2 Mg7 H5WA 89.2 . . ?
O29 Mg8 O6W 95.5(5) . . ?
O29 Mg8 O28 95.1(4) . . ?
O6W Mg8 O28 90.2(5) . . ?
O29 Mg8 O11 147.3(6) . 1_455 ?
O6W Mg8 O11 117.0(6) . 1_455 ?
O28 Mg8 O11 88.2(4) . 1_455 ?
O29 Mg8 O31 89.2(4) . 1_455 ?
O6W Mg8 O31 91.9(7) . 1_455 ?
O28 Mg8 O31 175.0(5) . 1_455 ?
O11 Mg8 O31 86.8(4) 1_455 1_455 ?
O29 Mg8 O30 91.6(4) . 1_455 ?
O6W Mg8 O30 169.3(5) . 1_455 ?
O28 Mg8 O30 81.2(4) . 1_455 ?
O11 Mg8 O30 56.8(3) 1_455 1_455 ?
O31 Mg8 O30 96.2(6) 1_455 1_455 ?
O29 Mg8 C6 118.6(5) . 1_455 ?
O6W Mg8 C6 145.7(6) . 1_455 ?
O28 Mg8 C6 83.7(4) . 1_455 ?
O11 Mg8 C6 29.4(3) 1_455 1_455 ?
O31 Mg8 C6 92.1(5) 1_455 1_455 ?
O30 Mg8 C6 27.3(3) 1_455 1_455 ?
O29 Mg8 Mg3 163.7(3) . 1_455 ?
O6W Mg8 Mg3 88.8(5) . 1_455 ?
O28 Mg8 Mg3 100.7(3) . 1_455 ?
O11 Mg8 Mg3 30.7(2) 1_455 1_455 ?
O31 Mg8 Mg3 74.9(3) 1_455 1_455 ?
O30 Mg8 Mg3 86.6(2) 1_455 1_455 ?
C6 Mg8 Mg3 59.6(2) 1_455 1_455 ?
O29 Mg8 H6WA 74.0 . . ?
O6W Mg8 H6WA 21.7 . . ?
O28 Mg8 H6WA 89.9 . . ?
O11 Mg8 H6WA 138.6 1_455 . ?
O31 Mg8 H6WA 93.6 1_455 . ?
O30 Mg8 H6WA 162.4 1_455 . ?
C6 Mg8 H6WA 166.3 1_455 . ?
Mg3 Mg8 H6WA 110.1 1_455 . ?
C1 O1 Mg3 127.5(6) . . ?
C1 O1 Mg1 128.2(6) . . ?
Mg3 O1 Mg1 104.3(3) . . ?
C3 O2 Mg3 113.4(6) . 2_655 ?
C3 O2 Mg1 146.2(7) . . ?
Mg3 O2 Mg1 97.0(3) 2_655 . ?
C16 O3 Mg1 125.7(6) 2_655 . ?
C8 O4 Mg7 128.3(7) . . ?
C8 O4 Mg2 129.4(6) . . ?
Mg7 O4 Mg2 96.1(3) . . ?
C34 O5 Mg2 110.4(6) . . ?
C34 O5 Mg7 148.5(6) . . ?
Mg2 O5 Mg7 100.9(3) . . ?
C40 O6 Mg6 132.1(7) . . ?
C40 O6 Mg2 83.9(6) . . ?
Mg6 O6 Mg2 141.1(3) . . ?
C26 O7 Mg2 129.4(7) . . ?
C11 O8 Mg2 136.0(6) 2_464 . ?
C40 O9 Mg2 93.0(6) . . ?
C39 O10 Mg3 149.2(7) . . ?
C6 O11 Mg3 141.9(6) . . ?
C6 O11 Mg8 97.9(6) . 1_655 ?
Mg3 O11 Mg8 117.4(4) . 1_655 ?
C7 O12 Mg3 141.3(8) 1_655 . ?
C1 O13 Mg4 136.7(6) . . ?
C7 O14 Mg4 130.7(6) . . ?
C16 O15 Mg4 131.5(7) . . ?
C20 O16 Mg4 139.3(7) . . ?
C3 O17 Mg4 110.6(7) . . ?
C23 O18 Mg6 161.7(8) . . ?
C23 O18 Mg5 99.2(7) . . ?
Mg6 O18 Mg5 99.0(3) . . ?
C11 O19 Mg5 131.7(6) . . ?
C11 O19 Mg6 123.8(6) . . ?
Mg5 O19 Mg6 96.7(3) . . ?
C15 O20 Mg5 130.4(7) . . ?
C8 O21 Mg5 138.9(6) 2_464 . ?
C17 O22 Mg5 99.2(6) . . ?
C17 O23 Mg7 137.6(7) . 1_545 ?
C17 O23 Mg5 82.2(6) . . ?
Mg7 O23 Mg5 139.6(3) 1_545 . ?
C15 O24 Mg6 131.2(7) . . ?
C23 O25 Mg5 87.1(7) . . ?
C26 O27 Mg7 133.0(7) . . ?
C20 O28 Mg8 135.9(7) . . ?
C25 O29 Mg8 130.3(8) . . ?
C6 O30 Mg8 85.1(6) . 1_655 ?
C39 O31 Mg8 122.6(12) . 1_655 ?
C25 O32 H32A 109.5 . . ?
O13 C1 O1 125.4(8) . . ?
O13 C1 C2 116.8(8) . . ?
O1 C1 C2 117.7(9) . . ?
C13 C2 C21 118.7(8) . . ?
C13 C2 C1 115.6(8) . . ?
C21 C2 C1 125.7(8) . . ?
O17 C3 O2 122.8(9) . . ?
O17 C3 C10 114.6(8) . . ?
O2 C3 C10 122.6(9) . . ?
O17 C3 Mg4 44.3(5) . . ?
O2 C3 Mg4 78.6(6) . . ?
C10 C3 Mg4 158.4(7) . . ?
C27 C4 C29 119.2(8) . . ?
C27 C4 C8 122.0(8) . . ?
C29 C4 C8 118.5(8) . . ?
C33 C5 C35 119.3(9) . . ?
C33 C5 H5A 120.3 . . ?
C35 C5 H5A 120.3 . . ?
O30 C6 O11 120.2(9) . . ?
O30 C6 C21 122.9(8) . . ?
O11 C6 C21 116.6(8) . . ?
O30 C6 Mg8 67.5(6) . 1_655 ?
O11 C6 Mg8 52.6(5) . 1_655 ?
C21 C6 Mg8 167.9(7) . 1_655 ?
O14 C7 O12 121.8(9) . 1_455 ?
O14 C7 C12 119.2(8) . . ?
O12 C7 C12 118.9(10) 1_455 . ?
O21 C8 O4 125.4(9) 2_464 . ?
O21 C8 C4 116.5(8) 2_464 . ?
O4 C8 C4 118.1(9) . . ?
C19 C9 C18 120.6(9) . . ?
C19 C9 H9A 119.7 . . ?
C18 C9 H9A 119.7 . . ?
C12 C10 C30 120.5(8) 2 . ?
C12 C10 C3 120.4(8) 2 . ?
C30 C10 C3 118.7(8) . . ?
O8 C11 O19 124.7(8) 2_464 . ?
O8 C11 C35 118.2(8) 2_464 1_455 ?
O19 C11 C35 117.1(9) . 1_455 ?
C10 C12 C14 119.1(8) 2 . ?
C10 C12 C7 121.6(8) 2 . ?
C14 C12 C7 119.3(8) . . ?
C27 C13 C2 122.3(8) 2_565 . ?
C27 C13 H13A 118.8 2_565 . ?
C2 C13 H13A 118.8 . . ?
C28 C14 C12 120.7(9) . . ?
C28 C14 H14A 119.6 . . ?
C12 C14 H14A 119.6 . . ?
O20 C15 O24 126.3(10) . . ?
O20 C15 C24 118.0(9) . . ?
O24 C15 C24 115.7(9) . . ?
O3 C16 O15 127.0(9) 2_655 . ?
O3 C16 C33 121.8(9) 2_655 . ?
O15 C16 C33 111.0(9) . . ?
O22 C17 O23 120.9(9) . . ?
O22 C17 C27 118.1(8) . 1_545 ?
O23 C17 C27 121.0(9) . 1_545 ?
O22 C17 Mg5 52.9(5) . . ?
O23 C17 Mg5 69.7(6) . . ?
C27 C17 Mg5 164.5(7) 1_545 . ?
C37 C18 C9 118.2(9) . . ?
C37 C18 C25 122.6(9) . . ?
C9 C18 C25 118.9(9) . . ?
C9 C19 C32 119.5(9) . . ?
C9 C19 C26 121.0(9) . . ?
C32 C19 C26 119.4(8) . . ?
O28 C20 O16 123.9(9) . . ?
O28 C20 C37 118.3(8) . 2_565 ?
O16 C20 C37 117.8(9) . 2_565 ?
C29 C21 C2 118.1(8) 2_565 . ?
C29 C21 C6 118.6(8) 2_565 . ?
C2 C21 C6 123.1(7) . . ?
C36 C22 C33 118.6(9) . . ?
C36 C22 C39 122.1(9) . . ?
C33 C22 C39 119.3(9) . . ?
O25 C23 O18 119.2(10) . . ?
O25 C23 C32 122.0(10) . 2_564 ?
O18 C23 C32 118.6(9) . 2_564 ?
O25 C23 Mg5 65.6(7) . . ?
O18 C23 Mg5 53.7(6) . . ?
C32 C23 Mg5 169.0(8) 2_564 . ?
C28 C24 C30 120.0(9) . 2 ?
C28 C24 C15 119.8(8) . . ?
C30 C24 C15 120.3(9) 2 . ?
O32 C25 O29 123.6(10) . . ?
O32 C25 C18 120.6(11) . . ?
O29 C25 C18 115.6(10) . . ?
O7 C26 O27 124.7(9) . . ?
O7 C26 C19 119.1(9) . . ?
O27 C26 C19 116.1(9) . . ?
C4 C27 C13 118.6(8) . 2_565 ?
C4 C27 C17 123.3(8) . 1_565 ?
C13 C27 C17 117.8(8) 2_565 1_565 ?
C14 C28 C24 119.5(8) . . ?
C14 C28 C34 117.7(8) . 2_564 ?
C24 C28 C34 122.8(8) . 2_564 ?
C21 C29 C4 122.5(9) 2_565 . ?
C21 C29 H29A 118.8 2_565 . ?
C4 C29 H29A 118.8 . . ?
C10 C30 C24 119.5(9) . 2 ?
C10 C30 H30A 120.2 . . ?
C24 C30 H30A 120.2 2 . ?
C37 C31 C32 120.6(9) . . ?
C37 C31 H31A 119.7 . . ?
C32 C31 H31A 119.7 . . ?
C31 C32 C19 119.6(9) . . ?
C31 C32 C23 119.6(9) . 2_564 ?
C19 C32 C23 120.7(8) . 2_564 ?
C5 C33 C22 121.1(8) . . ?
C5 C33 C16 118.7(8) . . ?
C22 C33 C16 119.5(8) . . ?
O26 C34 O5 122.3(8) . . ?
O26 C34 C28 119.6(8) . 2_564 ?
O5 C34 C28 118.0(8) . 2_564 ?
O26 C34 Mg2 78.4(5) . . ?
O5 C34 Mg2 44.2(4) . . ?
C28 C34 Mg2 160.4(6) 2_564 . ?
C38 C35 C5 119.6(9) . . ?
C38 C35 C11 120.8(8) . 1_655 ?
C5 C35 C11 119.5(8) . 1_655 ?
C22 C36 C38 119.4(10) . . ?
C22 C36 H36A 120.3 . . ?
C38 C36 H36A 120.3 . . ?
C31 C37 C18 121.5(8) . . ?
C31 C37 C20 118.8(8) . 2_565 ?
C18 C37 C20 119.7(8) . 2_565 ?
C35 C38 C36 120.9(9) . . ?
C35 C38 C40 120.3(9) . 1_655 ?
C36 C38 C40 118.6(9) . 1_655 ?
O31 C39 O10 122.1(11) . . ?
O31 C39 C22 121.5(11) . . ?
O10 C39 C22 116.4(10) . . ?
O9 C40 O6 120.9(10) . . ?
O9 C40 C38 121.0(9) . 1_455 ?
O6 C40 C38 118.1(10) . 1_455 ?
O9 C40 Mg2 57.1(5) . . ?
O6 C40 Mg2 65.1(5) . . ?
C38 C40 Mg2 167.7(8) 1_455 . ?
Mg3 O1W H1WA 99.2 . . ?
Mg3 O1W H1WB 109.9 . . ?
H1WA O1W H1WB 100.1 . . ?
Mg6 O2W H2WB 109.7 . . ?
Mg6 O2W H2WA 109.6 . . ?
H2WB O2W H2WA 108.3 . . ?
Mg6 O3W H3WA 94.9 . . ?
Mg6 O3W H3WB 105.6 . . ?
H3WA O3W H3WB 95.1 . . ?
Mg7 O4W H4WA 109.9 . . ?
Mg7 O4W H4WB 109.7 . . ?
H4WA O4W H4WB 109.9 . . ?
Mg7 O5W H5WA 93.2 . . ?
Mg7 O5W H5WB 109.2 . . ?
H5WA O5W H5WB 93.6 . . ?
Mg8 O6W H6WA 99.4 . . ?
Mg8 O6W H6WB 109.7 . . ?
H6WA O6W H6WB 100.3 . . ?
H7WA O7W H7WB 102.9 . . ?
H8WA O8W H8WB 130.2 . . ?

loop_
_geom_bond_atom_site_label_1
_geom_bond_atom_site_label_2
_geom_bond_distance
_geom_bond_site_symmetry_2
_geom_bond_publ_flag
Mg1 O1 2.067(6) 2_655 ?
Mg1 O1 2.067(6) . ?
Mg1 O3 2.071(7) 2_655 ?
Mg1 O3 2.071(7) . ?
Mg1 O2 2.192(8) . ?
Mg1 O2 2.192(8) 2_655 ?
Mg1 Mg3 3.251(3) 2_655 ?
Mg1 Mg3 3.251(3) . ?
Mg2 O8 2.029(8) . ?
Mg2 O7 2.056(8) . ?
Mg2 O5 2.060(8) . ?
Mg2 O9 2.102(8) . ?
Mg2 O4 2.156(8) . ?
Mg2 O6 2.280(8) . ?
Mg2 C40 2.499(11) . ?
Mg2 C34 2.770(9) . ?
Mg2 Mg7 3.197(5) . ?
Mg3 O12 2.016(9) . ?
Mg3 O10 2.017(8) . ?
Mg3 O11 2.021(8) . ?
Mg3 O1 2.051(7) . ?
Mg3 O1W 2.090(9) . ?
Mg3 O2 2.148(8) 2_655 ?
Mg3 Mg8 3.518(6) 1_655 ?
Mg3 H1WA 2.3795 . ?
Mg4 O16 1.967(8) . ?
Mg4 O15 1.994(8) . ?
Mg4 O17 2.042(8) . ?
Mg4 O14 2.064(7) . ?
Mg4 O13 2.072(8) . ?
Mg4 C3 2.735(11) . ?
Mg5 O21 2.009(8) . ?
Mg5 O20 2.038(7) . ?
Mg5 O19 2.128(7) . ?
Mg5 O22 2.138(8) . ?
Mg5 O18 2.141(8) . ?
Mg5 O25 2.391(10) . ?
Mg5 O23 2.508(9) . ?
Mg5 C23 2.622(11) . ?
Mg5 C17 2.648(10) . ?
Mg5 Mg6 3.215(5) . ?
Mg6 O2W 2.009(9) . ?
Mg6 O24 2.046(8) . ?
Mg6 O18 2.086(9) . ?
Mg6 O3W 2.103(9) . ?
Mg6 O6 2.104(8) . ?
Mg6 O19 2.174(7) . ?
Mg6 H3WA 2.3348 . ?
Mg7 O27 1.994(8) . ?
Mg7 O4W 2.003(9) . ?
Mg7 O23 2.086(9) 1_565 ?
Mg7 O5 2.087(8) . ?
Mg7 O5W 2.080(10) . ?
Mg7 O4 2.142(8) . ?
Mg7 H5WA 2.2899 . ?
Mg8 O29 1.940(10) . ?
Mg8 O6W 1.973(16) . ?
Mg8 O28 2.020(9) . ?
Mg8 O11 2.095(8) 1_455 ?
Mg8 O31 2.202(13) 1_455 ?
Mg8 O30 2.422(11) 1_455 ?
Mg8 C6 2.611(11) 1_455 ?
Mg8 Mg3 3.518(6) 1_455 ?
Mg8 H6WA 2.2721 . ?
O1 C1 1.288(10) . ?
O2 C3 1.298(12) . ?
O2 Mg3 2.148(8) 2_655 ?
O3 C16 1.220(13) 2_655 ?
O4 C8 1.278(11) . ?
O5 C34 1.269(11) . ?
O6 C40 1.294(12) . ?
O7 C26 1.241(12) . ?
O8 C11 1.226(12) 2_464 ?
O9 C40 1.246(14) . ?
O10 C39 1.244(13) . ?
O11 C6 1.296(11) . ?
O11 Mg8 2.095(8) 1_655 ?
O12 C7 1.245(11) 1_655 ?
O13 C1 1.225(12) . ?
O14 C7 1.240(12) . ?
O15 C16 1.262(13) . ?
O16 C20 1.288(11) . ?
O17 C3 1.238(14) . ?
O18 C23 1.210(13) . ?
O19 C11 1.275(10) . ?
O20 C15 1.221(12) . ?
O21 C8 1.213(12) 2_464 ?
O22 C17 1.258(13) . ?
O23 C17 1.259(11) . ?
O23 Mg7 2.085(9) 1_545 ?
O24 C15 1.265(13) . ?
O25 C23 1.203(13) . ?
O26 C34 1.233(12) . ?
O27 C26 1.244(12) . ?
O28 C20 1.252(13) . ?
O29 C25 1.248(14) . ?
O30 C6 1.204(12) . ?
O30 Mg8 2.422(11) 1_655 ?
O31 C39 1.221(15) . ?
O31 Mg8 2.202(13) 1_655 ?
O32 C25 1.231(15) . ?
O32 H32A 0.8200 . ?
C1 C2 1.508(11) . ?
C2 C13 1.394(12) . ?
C2 C21 1.417(12) . ?
C3 C10 1.517(12) . ?
C4 C27 1.381(12) . ?
C4 C29 1.413(12) . ?
C4 C8 1.499(12) . ?
C5 C33 1.363(13) . ?
C5 C35 1.396(12) . ?
C5 H5A 0.9300 . ?
C6 C21 1.482(12) . ?
C6 Mg8 2.611(11) 1_655 ?
C7 O12 1.245(11) 1_455 ?
C7 C12 1.481(12) . ?
C8 O21 1.213(12) 2_464 ?
C9 C19 1.396(13) . ?
C9 C18 1.408(13) . ?
C9 H9A 0.9300 . ?
C10 C12 1.377(13) 2 ?
C10 C30 1.382(14) . ?
C11 O8 1.226(12) 2_464 ?
C11 C35 1.518(12) 1_455 ?
C12 C10 1.377(13) 2 ?
C12 C14 1.386(11) . ?
C13 C27 1.390(12) 2_565 ?
C13 H13A 0.9300 . ?
C14 C28 1.377(12) . ?
C14 H14A 0.9300 . ?
C15 C24 1.540(14) . ?
C16 O3 1.220(13) 2_655 ?
C16 C33 1.518(12) . ?
C17 C27 1.474(12) 1_545 ?
C18 C37 1.383(14) . ?
C18 C25 1.488(13) . ?
C19 C32 1.399(14) . ?
C19 C26 1.478(13) . ?
C20 C37 1.487(13) 2_565 ?
C21 C29 1.368(12) 2_565 ?
C22 C36 1.375(14) . ?
C22 C33 1.404(13) . ?
C22 C39 1.477(14) . ?
C23 C32 1.537(13) 2_564 ?
C24 C28 1.380(13) . ?
C24 C30 1.390(13) 2 ?
C27 C13 1.390(12) 2_565 ?
C27 C17 1.474(12) 1_565 ?
C28 C34 1.495(11) 2_564 ?
C29 C21 1.368(12) 2_565 ?
C29 H29A 0.9300 . ?
C30 C24 1.390(13) 2 ?
C30 H30A 0.9300 . ?
C31 C37 1.375(13) . ?
C31 C32 1.383(13) . ?
C31 H31A 0.9300 . ?
C32 C23 1.537(13) 2_564 ?
C34 C28 1.495(11) 2_564 ?
C35 C38 1.363(14) . ?
C35 C11 1.518(12) 1_655 ?
C36 C38 1.399(15) . ?
C36 H36A 0.9300 . ?
C37 C20 1.487(13) 2_565 ?
C38 C40 1.512(15) 1_655 ?
C40 C38 1.512(15) 1_455 ?
O1W H1WA 0.8500 . ?
O1W H1WB 0.8584 . ?
O2W H2WB 0.8500 . ?
O2W H2WA 0.8500 . ?
O3W H3WA 0.8500 . ?
O3W H3WB 0.8500 . ?
O4W H4WA 0.8500 . ?
O4W H4WB 0.8500 . ?
O5W H5WA 0.8500 . ?
O5W H5WB 0.8522 . ?
O6W H6WA 0.8500 . ?
O6W H6WB 0.8477 . ?
O7W H7WA 0.8514 . ?
O7W H7WB 0.8601 . ?
O8W H8WA 0.8421 . ?
O8W H8WB 0.8260 . ?
